data_7713585
loop_
_publ_author_name
'Pereira, Sarah'
'Romano-deGea, Jan'
'Barbosa, Ana Isabel'
'Costa Lima, Sofia A.'
'Dyson, Paul Joseph'
'Saraiva, M. L\'ucia M.F.S.'

_publ_section_title
;
 Fine-tuning the cytotoxicity of ruthenium(II) arene compounds to enhance
 selectivity against breast cancers
;
_journal_name_full 'Dalton Transactions'
_journal_paper_doi 10.1039/D3DT02037A
_journal_year 2023
_chemical_formula_moiety 'C43 H38 Cl P2 Ru, Cl, 0.5(C H2 Cl2), 2(H2 O)'
_chemical_formula_sum 'C43.5 H43 Cl3 O2 P2 Ru'
_chemical_formula_weight 867.14
_space_group_crystal_system triclinic
_space_group_IT_number 2
_space_group_name_Hall '-P 1'
_space_group_name_H-M_alt 'P -1'
_atom_sites_solution_hydrogens mixed
_atom_sites_solution_primary dual
_atom_sites_solution_secondary difmap
_audit_creation_date 2022-06-03
_audit_creation_method
;
Olex2 1.5
(compiled 2022.04.07 svn.rca3783a0 for OlexSys, GUI svn.r6498)
;
_audit_update_record
;
2022-09-29 deposited with the CCDC.	2023-07-28 downloaded from the CCDC.
;
_cell_angle_alpha 74.198(4)
_cell_angle_beta 78.406(4)
_cell_angle_gamma 82.343(4)
_cell_formula_units_Z 2
_cell_length_a 10.8812(5)
_cell_length_b 11.0631(5)
_cell_length_c 16.8995(8)
_cell_measurement_reflns_used 9962
_cell_measurement_temperature 140.00(10)
_cell_measurement_theta_max 74.1240
_cell_measurement_theta_min 12.7400
_cell_volume 1910.87(16)
_computing_cell_refinement 'CrysAlisPro 1.171.42.58a (Rigaku OD, 2022)'
_computing_data_collection 'CrysAlisPro 1.171.42.58a (Rigaku OD, 2022)'
_computing_data_reduction 'CrysAlisPro 1.171.42.58a (Rigaku OD, 2022)'
_computing_molecular_graphics 'Olex2 1.5 (Dolomanov et al., 2009)'
_computing_publication_material 'Olex2 1.5 (Dolomanov et al., 2009)'
_computing_structure_refinement 'SHELXL 2018/3 (Sheldrick, 2015)'
_computing_structure_solution 'SHELXT (Sheldrick, 2015)'
_diffrn_ambient_environment N~2~
_diffrn_ambient_temperature 140.00(10)
_diffrn_detector 'Hybrid Pixel Array Detector'
_diffrn_detector_area_resol_mean 10.0000
_diffrn_detector_type 'HyPix-Arc 150'
_diffrn_measured_fraction_theta_full 0.998
_diffrn_measured_fraction_theta_max 0.953
_diffrn_measurement_details
;
List of Runs (angles in degrees, time in seconds):

  # Type    Start    End  Width  t~exp~   \w     \q     \k     \f   Frames
#--------------------------------------------------------------------------
  1  \w     16.00  79.00   0.50    1.00    --   59.43-107.00 179.00  126
  2  \w    -82.00 -19.00   0.50    1.00    --  -62.40 107.00 -82.00  126
  3  \w     29.00  92.00   0.50    1.00    --   72.19-107.00 179.00  126
  4  \w     30.00  93.00   0.50    1.00    --   73.62-107.00 179.00  126
  5  \w    -95.00 -33.00   0.50    1.00    --  -76.15 107.00 -82.00  124
  6  \w    -96.00 -33.00   0.50    1.00    --  -76.28 107.00 -82.00  126
  7  \w     38.00 101.00   0.50    1.00    --   81.64-107.00 179.00  126
  8  \w     44.00  79.00   0.50    1.00    --   40.00  72.00  -4.30   70
  9  \w     47.00  83.00   0.50    1.00    --   44.00  74.00 137.05   72
 10  \w     50.00  85.00   0.50    1.00    --   44.00  67.00-101.00   70
 11  \w     51.00  87.00   0.50    1.00    --   48.00  73.00  10.28   72
 12  \w     56.00  91.00   0.50    1.00    --   52.00  72.00 -73.89   70
 13  \w     62.00  97.00   0.50    1.00    --   56.00  67.00-176.82   70
 14  \w     61.00  96.00   0.50    1.00    --   56.00  70.00-151.25   70
 15  \w     65.00 101.00   0.50    1.00    --   60.00  69.00  50.25   72
 16  \w   -102.00 -73.00   0.50    1.00    --  -62.40   0.00 -30.00   58
 17  \w   -110.00 -73.00   0.50    1.00    --  -64.00 -50.00 -85.52   74
 18  \w   -113.00 -76.00   0.50    1.00    --  -68.00 -54.00  96.82   74
 19  \w   -119.00 -80.00   0.50    1.00    --  -72.00 -47.00 -22.12   78
 20  \w   -119.00 -81.00   0.50    1.00    --  -72.00 -45.00-115.09   76
 21  \w     34.00  84.00   0.50    1.00    --   73.62 -95.00 120.00  100
 22  \w     75.00 123.00   0.50    1.00    --   73.62  30.00  90.00   96
 23  \w     75.00 123.00   0.50    1.00    --   73.62  30.00 120.00   96
 24  \w     75.00 123.00   0.50    1.00    --   73.62  30.00  60.00   96
 25  \w   -122.00 -85.00   0.50    1.00    --  -76.00 -51.00 171.70   74
 26  \w   -122.00 -73.00   0.50    1.00    --  -76.15-125.00-120.00   98
 27  \w   -116.00 -37.00   0.50    1.00    --  -76.28   0.00 -90.00  158
 28  \w   -107.00 -31.00   0.50    1.00    --  -76.28 125.00   0.00  152
 29  \w   -116.00 -37.00   0.50    1.00    --  -76.28   0.00  30.00  158
 30  \w   -112.00 -35.00   0.50    1.00    --  -80.66 126.00  49.84  154
 31  \w   -128.00 -89.00   0.50    1.00    --  -80.66 -45.00 111.31   78
 32  \w   -110.00 -35.00   0.50    1.00    --  -80.66 123.00-179.46  150
 33  \w   -110.00 -35.00   0.50    1.00    --  -80.66 123.00  -3.74  150
 34  \w   -125.00 -88.00   0.50    1.00    --  -80.66 -57.00-151.89   74
 35  \w     83.00 131.00   0.50    1.00    --   81.64  30.00 -30.00   96
 36  \w     42.00  92.00   0.50    1.00    --   81.64 -95.00  90.00  100
 37  \w     42.00  92.00   0.50    1.00    --   81.64 -95.00-120.00  100
 38  \w     80.00 127.00   0.50    1.00    --   81.64 125.00   0.00   94
 39  \w     42.00  92.00   0.50    1.00    --   81.64 -95.00   0.00  100
 40  \w     36.00 111.00   0.50    1.00    --   81.64-125.00  30.00  150
 41  \w     36.00 111.00   0.50    1.00    --   81.64-125.00 -60.00  150
 42  \w     15.00  41.00   0.50    1.00    --   24.00  92.00 120.58   52
 43  \w     15.00  41.00   0.50    1.00    --   24.00  92.00-152.86   52
 44  \w   -102.00 -73.00   0.50    1.00    --  -62.40   0.00  90.00   58
;
_diffrn_measurement_device 'four-circle diffractometer'
_diffrn_measurement_device_type 'XtaLAB Synergy R, DW system, HyPix-Arc 150'
_diffrn_measurement_method '\w scans'
_diffrn_orient_matrix_type 'CrysAlisPro convention (1999,Acta A55,543-557)'
_diffrn_orient_matrix_UB_11 -0.0694487000
_diffrn_orient_matrix_UB_12 -0.1092649000
_diffrn_orient_matrix_UB_13 0.0624071000
_diffrn_orient_matrix_UB_21 0.0666243000
_diffrn_orient_matrix_UB_22 0.0139092000
_diffrn_orient_matrix_UB_23 0.0689379000
_diffrn_orient_matrix_UB_31 -0.1085018000
_diffrn_orient_matrix_UB_32 0.0946481000
_diffrn_orient_matrix_UB_33 0.0245893000
_diffrn_radiation_monochromator mirror
_diffrn_radiation_probe x-ray
_diffrn_radiation_type 'Cu K\a'
_diffrn_radiation_wavelength 1.54184
_diffrn_reflns_av_unetI/netI 0.0237
_diffrn_reflns_Laue_measured_fraction_full 0.998
_diffrn_reflns_Laue_measured_fraction_max 0.953
_diffrn_reflns_limit_h_max 13
_diffrn_reflns_limit_h_min -13
_diffrn_reflns_limit_k_max 13
_diffrn_reflns_limit_k_min -13
_diffrn_reflns_limit_l_max 21
_diffrn_reflns_limit_l_min -20
_diffrn_reflns_number 12093
_diffrn_reflns_point_group_measured_fraction_full 0.998
_diffrn_reflns_point_group_measured_fraction_max 0.953
_diffrn_reflns_theta_full 67.684
_diffrn_reflns_theta_max 75.557
_diffrn_reflns_theta_min 2.759
_diffrn_source 'Rotating-anode X-ray tube'
_diffrn_source_type 'Rigaku (Cu) X-ray Source'
_exptl_absorpt_coefficient_mu 6.335
_exptl_absorpt_correction_T_max 0.913
_exptl_absorpt_correction_T_min 0.578
_exptl_absorpt_correction_type gaussian
_exptl_absorpt_process_details
;
CrysAlisPro 1.171.42.58a (Rigaku Oxford Diffraction, 2022)
Numerical absorption correction based on gaussian integration over
a multifaceted crystal model
Empirical absorption correction using spherical harmonics,
implemented in SCALE3 ABSPACK scaling algorithm.
;
_exptl_crystal_colour 'clear light orange'
_exptl_crystal_density_diffrn 1.507
_exptl_crystal_description irregular
_exptl_crystal_F_000 890
_exptl_crystal_size_max 0.145
_exptl_crystal_size_mid 0.121
_exptl_crystal_size_min 0.082
_refine_diff_density_max 1.950
_refine_diff_density_min -1.801
_refine_diff_density_rms 0.155
_refine_ls_extinction_method none
_refine_ls_goodness_of_fit_ref 1.054
_refine_ls_hydrogen_treatment mixed
_refine_ls_matrix_type full
_refine_ls_number_parameters 492
_refine_ls_number_reflns 12093
_refine_ls_number_restraints 29
_refine_ls_restrained_S_all 1.053
_refine_ls_R_factor_all 0.0825
_refine_ls_R_factor_gt 0.0725
_refine_ls_shift/su_max 0.000
_refine_ls_shift/su_mean 0.000
_refine_ls_structure_factor_coef Fsqd
_refine_ls_weighting_details 'w=1/[\s^2^(Fo^2^)+(0.1459P)^2^+3.7170P] where P=(Fo^2^+2Fc^2^)/3'
_refine_ls_weighting_scheme calc
_refine_ls_wR_factor_gt 0.2007
_refine_ls_wR_factor_ref 0.2149
_reflns_Friedel_coverage 0.000
_reflns_number_gt 10369
_reflns_number_total 12093
_reflns_threshold_expression 'I > 2\s(I)'
_twin_special_details
;
Component 2 rotated by 2.4975\% 
around [-0.89 0.43 -0.15] (reciprocal) or [-0.86 0.51 -0.03] (direct)
Component 3 rotated by 1.6826\% 
around [0.39 0.90 0.21] (reciprocal) or [0.33 0.94 -0.12] (direct)
;
_cod_data_source_file d3dt02037a2.cif
_cod_data_source_block jr-iii-185
_cod_original_cell_volume 1910.88(15)
_cod_original_formula_sum 'C43.50 H43 Cl3 O2 P2 Ru'
_cod_database_code 7713585
_shelx_shelxl_version_number 2018/3
_chemical_oxdiff_formula 'C43.5 H42 O2 P2 Cl3 Ru1'
_shelx_space_group_comment
;
The symmetry employed for this shelxl refinement is uniquely defined
by the following loop, which should always be used as a source of
symmetry information in preference to the above space-group names.
They are only intended as comments.
;
_shelx_estimated_absorpt_t_max 0.625
_shelx_estimated_absorpt_t_min 0.460
_olex2_refinement_description
;
1. Twinned data refinement
 Scales: 0.305(4)
 0.375(3) 0.320(3)
2. Fixed Uiso
 At 1.2 times of:
  All C(H) groups, All C(H,H) groups
 At 1.5 times of:
  All C(H,H,H) groups, All O(H,H) groups
3. Restrained distances
 Cl4-C1A
 1.78 with sigma of 0.02
 Cl5-C1A
 1.77 with sigma of 0.02
 Cl4-C1A = Cl5-C1A
 1.771 with sigma of 0.01
 Cl4-Cl5
 2.916 with sigma of 0.03
 O1-H1A = O1-H1B
 0.87 with sigma of 0.02
 H2A-H2B = H1A-H1B
 1.38 with sigma of 0.02
 Cl4-Cl5
 2.92 with sigma of 0.04
4. Uiso/Uaniso restraints and constraints
Cl4 \\sim Cl5 \\sim C1A: within 2A with sigma of 0.04 and sigma for terminal
atoms of 0.08 within 2A
5. Rigid body (RIGU) restrains
 Cl4, Cl5, C1A
 with sigma for 1-2 distances of 0.004 and sigma for 1-3 distances of 0.004
6. Others
 Fixed Sof: Cl4(0.5) Cl5(0.5) C1A(0.5) H1AA(0.5) H1AB(0.5)
7.a Free rotating group:
 O2(H2A,H2B)
7.b Secondary CH2 refined with riding coordinates:
 C1A(H1AA,H1AB)
7.c Aromatic/amide H refined with riding coordinates:
 C2(H2), C3(H3), C4(H4), C5(H5), C6(H6), C9(H9), C10(H10), C11(H11), C12(H12),
 C13(H13), C15(H15), C16(H16), C17(H17), C18(H18), C19(H19), C21(H21), C22(H22),
  C23(H23), C24(H24), C25(H25), C27(H27), C28(H28), C29(H29), C30(H30),
 C31(H31), C33(H33), C34(H34), C35(H35), C36(H36), C37(H37), C39(H39), C40(H40),
  C41(H41), C42(H42), C43(H43)
7.d Idealised Me refined as rotating group:
 C7(H7A,H7B,H7C)
;
_olex2_submission_special_instructions 'No special instructions were received'
_oxdiff_exptl_absorpt_empirical_details
;
Empirical correction (ABSPACK) includes:
- Absorption correction using spherical harmonics
- Frame scaling
- Detector area scaling
- B-factor correction
;
_oxdiff_exptl_absorpt_empirical_full_max 2.843
_oxdiff_exptl_absorpt_empirical_full_min 0.388
_oxdiff_twin_integration_method simultaneous
_oxdiff_twin_items 3

loop_
_space_group_symop_operation_xyz
'x, y, z'
'-x, -y, -z'

loop_
_atom_site_label
_atom_site_type_symbol
_atom_site_fract_x
_atom_site_fract_y
_atom_site_fract_z
_atom_site_U_iso_or_equiv
_atom_site_adp_type
_atom_site_occupancy
_atom_site_site_symmetry_order
_atom_site_calc_flag
_atom_site_refinement_flags_posn
_atom_site_refinement_flags_adp
_atom_site_refinement_flags_occupancy
_atom_site_disorder_assembly
_atom_site_disorder_group
Ru1 Ru 0.56319(4) 0.46055(4) 0.79946(3) 0.02326(18) Uani 1 1 d . . . . .
Cl1 Cl 0.41744(13) 0.45091(14) 0.71309(10) 0.0285(3) Uani 1 1 d . . . . .
P1 P 0.64448(14) 0.63749(14) 0.69802(10) 0.0251(3) Uani 1 1 d . . . . .
P2 P 0.68722(13) 0.30029(14) 0.74306(10) 0.0243(3) Uani 1 1 d . . . . .
C1 C 0.3994(6) 0.4081(6) 0.9114(4) 0.0336(15) Uani 1 1 d . . . . .
C2 C 0.4156(6) 0.5408(6) 0.8921(4) 0.0306(14) Uani 1 1 d . . . . .
H2 H 0.345980 0.600694 0.881278 0.037 Uiso 1 1 calc R U . . .
C3 C 0.5322(7) 0.5824(6) 0.8893(4) 0.0336(15) Uani 1 1 d . . . . .
H3 H 0.540787 0.670108 0.877888 0.040 Uiso 1 1 calc R U . . .
C4 C 0.6393(6) 0.4937(6) 0.9036(4) 0.0318(14) Uani 1 1 d . . . . .
H4 H 0.719197 0.521500 0.901306 0.038 Uiso 1 1 calc R U . . .
C5 C 0.6230(6) 0.3661(7) 0.9208(4) 0.0346(15) Uani 1 1 d . . . . .
H5 H 0.693317 0.306390 0.929686 0.042 Uiso 1 1 calc R U . . .
C6 C 0.5048(6) 0.3228(6) 0.9255(4) 0.0294(14) Uani 1 1 d . . . . .
H6 H 0.496696 0.234840 0.938314 0.035 Uiso 1 1 calc R U . . .
C7 C 0.2742(6) 0.3637(8) 0.9133(5) 0.0435(18) Uani 1 1 d . . . . .
H7A H 0.237557 0.415474 0.865346 0.065 Uiso 1 1 calc R U . . .
H7B H 0.217745 0.371241 0.965110 0.065 Uiso 1 1 calc R U . . .
H7C H 0.285497 0.275383 0.910778 0.065 Uiso 1 1 calc R U . . .
C8 C 0.7015(5) 0.6446(6) 0.5871(4) 0.0254(13) Uani 1 1 d . . . . .
C9 C 0.6244(6) 0.6062(6) 0.5442(4) 0.0311(14) Uani 1 1 d . . . . .
H9 H 0.550184 0.566918 0.573705 0.037 Uiso 1 1 calc R U . . .
C10 C 0.6551(6) 0.6248(6) 0.4584(4) 0.0349(15) Uani 1 1 d . . . . .
H10 H 0.601986 0.597578 0.429499 0.042 Uiso 1 1 calc R U . . .
C11 C 0.7613(6) 0.6822(6) 0.4146(4) 0.0335(15) Uani 1 1 d . . . . .
H11 H 0.781282 0.694757 0.355698 0.040 Uiso 1 1 calc R U . . .
C12 C 0.8390(6) 0.7216(6) 0.4561(4) 0.0353(16) Uani 1 1 d . . . . .
H12 H 0.912513 0.761527 0.425848 0.042 Uiso 1 1 calc R U . . .
C13 C 0.8095(6) 0.7025(6) 0.5426(4) 0.0310(14) Uani 1 1 d . . . . .
H13 H 0.863287 0.729206 0.571210 0.037 Uiso 1 1 calc R U . . .
C14 C 0.5273(6) 0.7743(6) 0.6823(4) 0.0290(14) Uani 1 1 d . . . . .
C15 C 0.5645(6) 0.8907(6) 0.6314(4) 0.0336(15) Uani 1 1 d . . . . .
H15 H 0.651487 0.902314 0.612318 0.040 Uiso 1 1 calc R U . . .
C16 C 0.4743(7) 0.9901(6) 0.6084(5) 0.0390(16) Uani 1 1 d . . . . .
H16 H 0.499792 1.068245 0.572503 0.047 Uiso 1 1 calc R U . . .
C17 C 0.3477(7) 0.9744(7) 0.6381(5) 0.0397(17) Uani 1 1 d . . . . .
H17 H 0.286733 1.042749 0.623791 0.048 Uiso 1 1 calc R U . . .
C18 C 0.3097(7) 0.8605(7) 0.6881(5) 0.0386(17) Uani 1 1 d . . . . .
H18 H 0.222549 0.849927 0.707209 0.046 Uiso 1 1 calc R U . . .
C19 C 0.3991(6) 0.7605(6) 0.7108(4) 0.0321(14) Uani 1 1 d . . . . .
H19 H 0.372460 0.682337 0.746002 0.038 Uiso 1 1 calc R U . . .
C20 C 0.7743(6) 0.6866(5) 0.7323(4) 0.0271(13) Uani 1 1 d . . . . .
C21 C 0.7594(6) 0.7818(6) 0.7739(4) 0.0335(15) Uani 1 1 d . . . . .
H21 H 0.682153 0.832941 0.777908 0.040 Uiso 1 1 calc R U . . .
C22 C 0.8565(7) 0.8026(7) 0.8096(5) 0.0377(16) Uani 1 1 d . . . . .
H22 H 0.844744 0.866500 0.838907 0.045 Uiso 1 1 calc R U . . .
C23 C 0.9712(6) 0.7298(7) 0.8027(5) 0.0388(16) Uani 1 1 d . . . . .
H23 H 1.037394 0.743732 0.827389 0.047 Uiso 1 1 calc R U . . .
C24 C 0.9881(6) 0.6381(6) 0.7599(5) 0.0347(15) Uani 1 1 d . . . . .
H24 H 1.066913 0.589912 0.753972 0.042 Uiso 1 1 calc R U . . .
C25 C 0.8906(6) 0.6148(6) 0.7250(4) 0.0306(14) Uani 1 1 d . . . . .
H25 H 0.902968 0.550213 0.696195 0.037 Uiso 1 1 calc R U . . .
C26 C 0.7193(6) 0.3109(6) 0.6307(4) 0.0266(13) Uani 1 1 d . . . . .
C27 C 0.6434(6) 0.2639(7) 0.5906(5) 0.0359(15) Uani 1 1 d . . . . .
H27 H 0.569578 0.225108 0.621534 0.043 Uiso 1 1 calc R U . . .
C28 C 0.6756(7) 0.2737(7) 0.5056(5) 0.0409(17) Uani 1 1 d . . . . .
H28 H 0.623991 0.240064 0.479083 0.049 Uiso 1 1 calc R U . . .
C29 C 0.7809(6) 0.3312(7) 0.4587(4) 0.0377(16) Uani 1 1 d . . . . .
H29 H 0.800449 0.339840 0.400167 0.045 Uiso 1 1 calc R U . . .
C30 C 0.8576(6) 0.3761(6) 0.4985(4) 0.0346(15) Uani 1 1 d . . . . .
H30 H 0.932102 0.413461 0.467418 0.041 Uiso 1 1 calc R U . . .
C31 C 0.8264(6) 0.3670(6) 0.5830(4) 0.0305(14) Uani 1 1 d . . . . .
H31 H 0.879160 0.399660 0.609233 0.037 Uiso 1 1 calc R U . . .
C32 C 0.6088(5) 0.1558(6) 0.7965(4) 0.0266(13) Uani 1 1 d . . . . .
C33 C 0.6597(6) 0.0691(6) 0.8613(4) 0.0295(14) Uani 1 1 d . . . . .
H33 H 0.738565 0.081130 0.872700 0.035 Uiso 1 1 calc R U . . .
C34 C 0.5961(6) -0.0343(6) 0.9091(4) 0.0310(14) Uani 1 1 d . . . . .
H34 H 0.631056 -0.091615 0.953581 0.037 Uiso 1 1 calc R U . . .
C35 C 0.4813(6) -0.0550(6) 0.8925(5) 0.0350(15) Uani 1 1 d . . . . .
H35 H 0.438193 -0.126191 0.925134 0.042 Uiso 1 1 calc R U . . .
C36 C 0.4310(6) 0.0295(6) 0.8276(4) 0.0307(14) Uani 1 1 d . . . . .
H36 H 0.353758 0.015026 0.815049 0.037 Uiso 1 1 calc R U . . .
C37 C 0.4922(6) 0.1348(6) 0.7811(4) 0.0285(14) Uani 1 1 d . . . . .
H37 H 0.455057 0.193439 0.738144 0.034 Uiso 1 1 calc R U . . .
C38 C 0.8464(6) 0.2525(6) 0.7663(4) 0.0287(13) Uani 1 1 d . . . . .
C39 C 0.9016(6) 0.3092(6) 0.8119(4) 0.0330(15) Uani 1 1 d . . . . .
H39 H 0.859380 0.381735 0.828192 0.040 Uiso 1 1 calc R U . . .
C40 C 1.0179(7) 0.2622(7) 0.8344(5) 0.0438(18) Uani 1 1 d . . . . .
H40 H 1.054298 0.302000 0.866270 0.053 Uiso 1 1 calc R U . . .
C41 C 1.0816(7) 0.1556(8) 0.8100(5) 0.049(2) Uani 1 1 d . . . . .
H41 H 1.160555 0.121714 0.825871 0.059 Uiso 1 1 calc R U . . .
C42 C 1.0273(6) 0.1012(7) 0.7627(5) 0.0396(17) Uani 1 1 d . . . . .
H42 H 1.070505 0.029927 0.745254 0.048 Uiso 1 1 calc R U . . .
C43 C 0.9124(6) 0.1474(6) 0.7401(4) 0.0336(15) Uani 1 1 d . . . . .
H43 H 0.877396 0.108617 0.706993 0.040 Uiso 1 1 calc R U . . .
Cl2 Cl 0.82821(18) 0.17968(19) 1.06439(14) 0.0524(5) Uani 1 1 d . . . . .
Cl4 Cl 1.0205(16) 0.0514(17) 0.4115(9) 0.083(4) Uani 0.5 1 d D U P A -1
Cl5 Cl 1.0060(14) -0.0610(14) 0.5892(9) 0.058(3) Uani 0.5 1 d D U P A -1
C1A C 0.9231(14) 0.0286(17) 0.5103(10) 0.068(6) Uani 0.5 1 d D U P A -1
H1AA H 0.891825 0.111434 0.521698 0.081 Uiso 0.5 1 calc R U P A -1
H1AB H 0.849508 -0.015377 0.510515 0.081 Uiso 0.5 1 calc R U P A -1
O1 O 0.8671(6) -0.0710(6) 0.9824(4) 0.0590(16) Uani 1 1 d D . . . .
H1A H 0.862(8) -0.008(7) 1.006(6) 0.07(3) Uiso 1 1 d D . . . .
H1B H 0.950(3) -0.091(9) 0.974(7) 0.09(4) Uiso 1 1 d D . . . .
O2 O 0.9059(6) 0.4478(7) 0.9705(5) 0.0690(18) Uani 1 1 d G . . . .
H2A H 0.895750 0.376607 1.007931 0.104 Uiso 1 1 d DG U . . .
H2B H 0.985788 0.457388 0.963651 0.104 Uiso 1 1 d DG U . . .

loop_
_atom_site_aniso_label
_atom_site_aniso_U_11
_atom_site_aniso_U_22
_atom_site_aniso_U_33
_atom_site_aniso_U_23
_atom_site_aniso_U_13
_atom_site_aniso_U_12
Ru1 0.0212(3) 0.0223(3) 0.0263(3) -0.00700(19) -0.00365(18) -0.00090(18)
Cl1 0.0258(7) 0.0286(8) 0.0329(8) -0.0087(6) -0.0077(6) -0.0019(5)
P1 0.0238(8) 0.0229(8) 0.0291(9) -0.0082(6) -0.0047(6) -0.0005(6)
P2 0.0211(7) 0.0219(8) 0.0300(9) -0.0079(6) -0.0040(6) -0.0002(6)
C1 0.034(4) 0.038(4) 0.026(3) -0.010(3) 0.005(3) -0.006(3)
C2 0.030(3) 0.037(4) 0.021(3) -0.012(3) 0.003(2) 0.007(3)
C3 0.049(4) 0.034(4) 0.022(3) -0.019(3) 0.001(3) -0.006(3)
C4 0.027(3) 0.040(4) 0.031(4) -0.012(3) -0.005(3) -0.004(3)
C5 0.039(4) 0.044(4) 0.018(3) -0.007(3) -0.002(3) 0.002(3)
C6 0.031(3) 0.033(3) 0.023(3) -0.008(3) 0.002(3) -0.007(3)
C7 0.026(3) 0.056(5) 0.048(5) -0.014(4) 0.000(3) -0.010(3)
C8 0.023(3) 0.023(3) 0.029(3) -0.007(2) -0.004(2) 0.001(2)
C9 0.027(3) 0.032(3) 0.034(4) -0.008(3) -0.006(3) -0.001(3)
C10 0.036(4) 0.037(4) 0.034(4) -0.011(3) -0.010(3) 0.001(3)
C11 0.037(4) 0.035(4) 0.025(3) -0.006(3) -0.005(3) 0.005(3)
C12 0.027(3) 0.031(4) 0.038(4) -0.002(3) 0.000(3) 0.005(3)
C13 0.027(3) 0.029(3) 0.035(4) -0.006(3) -0.007(3) 0.000(2)
C14 0.026(3) 0.024(3) 0.037(4) -0.011(3) -0.004(3) 0.002(2)
C15 0.034(4) 0.024(3) 0.041(4) -0.007(3) -0.005(3) -0.004(3)
C16 0.049(4) 0.023(3) 0.045(4) -0.005(3) -0.013(3) -0.004(3)
C17 0.045(4) 0.030(4) 0.046(5) -0.013(3) -0.014(3) 0.007(3)
C18 0.036(4) 0.034(4) 0.044(4) -0.012(3) -0.009(3) 0.008(3)
C19 0.032(3) 0.025(3) 0.038(4) -0.008(3) -0.004(3) -0.001(3)
C20 0.029(3) 0.019(3) 0.032(4) -0.006(2) -0.002(3) -0.005(2)
C21 0.037(4) 0.029(3) 0.035(4) -0.011(3) -0.002(3) -0.004(3)
C22 0.039(4) 0.037(4) 0.039(4) -0.012(3) -0.004(3) -0.009(3)
C23 0.031(4) 0.042(4) 0.045(4) -0.008(3) -0.007(3) -0.016(3)
C24 0.030(3) 0.032(4) 0.041(4) -0.008(3) -0.006(3) -0.001(3)
C25 0.027(3) 0.031(4) 0.032(4) -0.008(3) -0.002(3) -0.004(3)
C26 0.027(3) 0.021(3) 0.032(4) -0.011(3) -0.005(3) 0.003(2)
C27 0.028(3) 0.040(4) 0.039(4) -0.011(3) -0.002(3) -0.003(3)
C28 0.043(4) 0.049(5) 0.036(4) -0.018(3) -0.010(3) -0.005(3)
C29 0.038(4) 0.043(4) 0.029(4) -0.010(3) -0.001(3) 0.003(3)
C30 0.031(3) 0.032(4) 0.037(4) -0.006(3) 0.000(3) -0.001(3)
C31 0.028(3) 0.027(3) 0.037(4) -0.007(3) -0.008(3) 0.001(2)
C32 0.025(3) 0.023(3) 0.033(4) -0.011(3) 0.001(3) -0.005(2)
C33 0.025(3) 0.029(3) 0.033(4) -0.007(3) -0.004(3) 0.000(2)
C34 0.033(3) 0.026(3) 0.033(4) -0.007(3) -0.004(3) -0.002(3)
C35 0.035(4) 0.023(3) 0.042(4) -0.007(3) 0.005(3) -0.006(3)
C36 0.026(3) 0.028(3) 0.039(4) -0.011(3) -0.004(3) -0.005(2)
C37 0.028(3) 0.023(3) 0.035(4) -0.010(3) -0.001(3) -0.005(2)
C38 0.032(3) 0.022(3) 0.030(3) -0.004(2) -0.004(3) -0.002(2)
C39 0.024(3) 0.037(4) 0.038(4) -0.009(3) -0.007(3) 0.000(3)
C40 0.035(4) 0.049(5) 0.051(5) -0.016(4) -0.011(3) -0.002(3)
C41 0.025(4) 0.061(5) 0.056(5) -0.009(4) -0.011(3) 0.012(3)
C42 0.030(4) 0.032(4) 0.048(5) -0.005(3) -0.002(3) 0.009(3)
C43 0.028(3) 0.029(3) 0.041(4) -0.009(3) -0.002(3) 0.002(3)
Cl2 0.0445(10) 0.0508(12) 0.0627(14) -0.0083(10) -0.0157(9) -0.0096(8)
Cl4 0.109(10) 0.091(10) 0.052(5) -0.022(6) 0.008(6) -0.046(6)
Cl5 0.076(5) 0.041(4) 0.063(5) -0.016(3) -0.030(4) 0.009(4)
C1A 0.061(11) 0.040(10) 0.089(15) 0.010(9) -0.016(10) -0.004(8)
O1 0.053(4) 0.062(4) 0.067(4) -0.012(3) -0.023(3) -0.012(3)
O2 0.058(4) 0.067(4) 0.088(6) -0.026(4) -0.017(4) -0.005(3)

loop_
_atom_type_symbol
_atom_type_description
_atom_type_scat_dispersion_real
_atom_type_scat_dispersion_imag
_atom_type_scat_source
C C 0.0181 0.0091 'International Tables Vol C Tables 4.2.6.8 and 6.1.1.4'
H H 0.0000 0.0000 'International Tables Vol C Tables 4.2.6.8 and 6.1.1.4'
Cl Cl 0.3639 0.7018 'International Tables Vol C Tables 4.2.6.8 and 6.1.1.4'
O O 0.0492 0.0322 'International Tables Vol C Tables 4.2.6.8 and 6.1.1.4'
P P 0.2955 0.4335 'International Tables Vol C Tables 4.2.6.8 and 6.1.1.4'
Ru Ru 0.0552 3.2960 'International Tables Vol C Tables 4.2.6.8 and 6.1.1.4'

loop_
_exptl_crystal_face_index_h
_exptl_crystal_face_index_k
_exptl_crystal_face_index_l
_exptl_crystal_face_perp_dist
1 -2 -1 0.0721
-1 2 1 0.0566
-2 -1 1 0.0682
1 0 -1 0.0572
0 -2 1 0.0700
-1 0 1 0.0546
-1 0 2 0.0538
1 -2 1 0.0588
1 1 2 0.0418
1 6 9 0.0360
7 0 5 0.0414
-5 -3 -8 0.0644
-3 -5 -9 0.0690
6 2 -3 0.0501
3 6 -1 0.0554
1 3 -8 0.0490
3 1 -8 0.0438
0 0 -1 0.0310
-2 2 9 0.0426
0 1 2 0.0266
4 2 10 0.0320
-2 -1 -1 0.0679
-1 -1 -1 0.0699
-1 -2 -11 0.0352
-7 0 -1 0.0680

loop_
_geom_angle_atom_site_label_1
_geom_angle_atom_site_label_2
_geom_angle_atom_site_label_3
_geom_angle
_geom_angle_site_symmetry_1
_geom_angle_site_symmetry_3
_geom_angle_publ_flag
P1 Ru1 Cl1 89.76(6) . . ?
P1 Ru1 P2 98.35(5) . . ?
P2 Ru1 Cl1 85.60(5) . . ?
C1 Ru1 Cl1 86.15(18) . . ?
C1 Ru1 P1 140.81(17) . . ?
C1 Ru1 P2 120.10(17) . . ?
C2 Ru1 Cl1 94.48(18) . . ?
C2 Ru1 P1 105.41(18) . . ?
C2 Ru1 P2 156.24(18) . . ?
C2 Ru1 C1 36.5(2) . . ?
C2 Ru1 C6 64.6(2) . . ?
C3 Ru1 Cl1 124.95(19) . . ?
C3 Ru1 P1 85.95(19) . . ?
C3 Ru1 P2 149.30(19) . . ?
C3 Ru1 C1 65.3(2) . . ?
C3 Ru1 C2 35.9(2) . . ?
C3 Ru1 C6 76.9(2) . . ?
C4 Ru1 Cl1 160.62(16) . . ?
C4 Ru1 P1 95.60(19) . . ?
C4 Ru1 P2 111.88(16) . . ?
C4 Ru1 C1 77.9(2) . . ?
C4 Ru1 C2 66.1(2) . . ?
C4 Ru1 C3 37.5(2) . . ?
C4 Ru1 C6 65.8(2) . . ?
C5 Ru1 Cl1 142.3(2) . . ?
C5 Ru1 P1 127.9(2) . . ?
C5 Ru1 P2 88.41(17) . . ?
C5 Ru1 C1 65.1(2) . . ?
C5 Ru1 C2 77.0(2) . . ?
C5 Ru1 C3 65.9(2) . . ?
C5 Ru1 C4 36.5(3) . . ?
C5 Ru1 C6 36.5(2) . . ?
C6 Ru1 Cl1 106.57(17) . . ?
C6 Ru1 P1 161.04(17) . . ?
C6 Ru1 P2 92.57(16) . . ?
C6 Ru1 C1 35.4(2) . . ?
C8 P1 Ru1 125.3(2) . . ?
C8 P1 C14 96.7(3) . . ?
C14 P1 Ru1 112.7(2) . . ?
C20 P1 Ru1 109.3(2) . . ?
C20 P1 C8 104.3(3) . . ?
C20 P1 C14 106.7(3) . . ?
C26 P2 Ru1 122.12(19) . . ?
C26 P2 C32 108.1(3) . . ?
C32 P2 Ru1 104.91(18) . . ?
C38 P2 Ru1 119.2(2) . . ?
C38 P2 C26 99.4(3) . . ?
C38 P2 C32 101.0(3) . . ?
C2 C1 Ru1 69.9(3) . . ?
C2 C1 C7 120.7(6) . . ?
C6 C1 Ru1 70.6(4) . . ?
C6 C1 C2 117.9(6) . . ?
C6 C1 C7 121.4(6) . . ?
C7 C1 Ru1 129.3(5) . . ?
Ru1 C2 H2 128.4 . . ?
C1 C2 Ru1 73.6(3) . . ?
C1 C2 H2 119.6 . . ?
C3 C2 Ru1 70.6(3) . . ?
C3 C2 C1 120.8(6) . . ?
C3 C2 H2 119.6 . . ?
Ru1 C3 H3 128.6 . . ?
C2 C3 Ru1 73.4(4) . . ?
C2 C3 H3 119.7 . . ?
C2 C3 C4 120.5(6) . . ?
C4 C3 Ru1 70.5(4) . . ?
C4 C3 H3 119.7 . . ?
Ru1 C4 H4 127.5 . . ?
C3 C4 Ru1 72.0(4) . . ?
C3 C4 H4 120.9 . . ?
C5 C4 Ru1 71.5(4) . . ?
C5 C4 C3 118.1(6) . . ?
C5 C4 H4 120.9 . . ?
Ru1 C5 H5 126.6 . . ?
C4 C5 Ru1 72.0(4) . . ?
C4 C5 H5 119.1 . . ?
C4 C5 C6 121.8(6) . . ?
C6 C5 Ru1 74.3(4) . . ?
C6 C5 H5 119.1 . . ?
Ru1 C6 H6 129.6 . . ?
C1 C6 Ru1 74.1(4) . . ?
C1 C6 C5 120.8(6) . . ?
C1 C6 H6 119.6 . . ?
C5 C6 Ru1 69.2(4) . . ?
C5 C6 H6 119.6 . . ?
C1 C7 H7A 109.5 . . ?
C1 C7 H7B 109.5 . . ?
C1 C7 H7C 109.5 . . ?
H7A C7 H7B 109.5 . . ?
H7A C7 H7C 109.5 . . ?
H7B C7 H7C 109.5 . . ?
C9 C8 P1 117.9(5) . . ?
C9 C8 C13 118.9(6) . . ?
C13 C8 P1 122.6(5) . . ?
C8 C9 H9 119.9 . . ?
C10 C9 C8 120.2(6) . . ?
C10 C9 H9 119.9 . . ?
C9 C10 H10 119.6 . . ?
C11 C10 C9 120.8(7) . . ?
C11 C10 H10 119.6 . . ?
C10 C11 H11 120.0 . . ?
C10 C11 C12 120.0(7) . . ?
C12 C11 H11 120.0 . . ?
C11 C12 H12 120.1 . . ?
C11 C12 C13 119.8(6) . . ?
C13 C12 H12 120.1 . . ?
C8 C13 C12 120.4(6) . . ?
C8 C13 H13 119.8 . . ?
C12 C13 H13 119.8 . . ?
C15 C14 P1 119.7(5) . . ?
C19 C14 P1 121.0(5) . . ?
C19 C14 C15 118.7(6) . . ?
C14 C15 H15 119.9 . . ?
C16 C15 C14 120.3(6) . . ?
C16 C15 H15 119.9 . . ?
C15 C16 H16 120.1 . . ?
C17 C16 C15 119.8(7) . . ?
C17 C16 H16 120.1 . . ?
C16 C17 H17 119.7 . . ?
C18 C17 C16 120.5(6) . . ?
C18 C17 H17 119.7 . . ?
C17 C18 H18 120.0 . . ?
C17 C18 C19 120.0(7) . . ?
C19 C18 H18 120.0 . . ?
C14 C19 C18 120.6(7) . . ?
C14 C19 H19 119.7 . . ?
C18 C19 H19 119.7 . . ?
C21 C20 P1 123.0(5) . . ?
C21 C20 C25 118.7(6) . . ?
C25 C20 P1 117.8(5) . . ?
C20 C21 H21 119.7 . . ?
C22 C21 C20 120.6(6) . . ?
C22 C21 H21 119.7 . . ?
C21 C22 H22 119.9 . . ?
C21 C22 C23 120.2(7) . . ?
C23 C22 H22 119.9 . . ?
C22 C23 H23 120.2 . . ?
C24 C23 C22 119.7(7) . . ?
C24 C23 H23 120.2 . . ?
C23 C24 H24 119.7 . . ?
C23 C24 C25 120.7(6) . . ?
C25 C24 H24 119.7 . . ?
C20 C25 H25 119.9 . . ?
C24 C25 C20 120.1(6) . . ?
C24 C25 H25 119.9 . . ?
C27 C26 P2 123.6(5) . . ?
C31 C26 P2 118.3(5) . . ?
C31 C26 C27 118.1(6) . . ?
C26 C27 H27 120.0 . . ?
C28 C27 C26 119.9(7) . . ?
C28 C27 H27 120.0 . . ?
C27 C28 H28 119.3 . . ?
C29 C28 C27 121.5(7) . . ?
C29 C28 H28 119.3 . . ?
C28 C29 H29 120.6 . . ?
C28 C29 C30 118.8(7) . . ?
C30 C29 H29 120.6 . . ?
C29 C30 H30 119.9 . . ?
C31 C30 C29 120.2(7) . . ?
C31 C30 H30 119.9 . . ?
C26 C31 H31 119.3 . . ?
C30 C31 C26 121.5(6) . . ?
C30 C31 H31 119.3 . . ?
C33 C32 P2 118.9(5) . . ?
C33 C32 C37 118.2(6) . . ?
C37 C32 P2 122.5(5) . . ?
C32 C33 H33 119.7 . . ?
C34 C33 C32 120.6(6) . . ?
C34 C33 H33 119.7 . . ?
C33 C34 H34 119.7 . . ?
C33 C34 C35 120.6(6) . . ?
C35 C34 H34 119.7 . . ?
C34 C35 H35 120.4 . . ?
C36 C35 C34 119.2(6) . . ?
C36 C35 H35 120.4 . . ?
C35 C36 H36 119.7 . . ?
C37 C36 C35 120.6(6) . . ?
C37 C36 H36 119.7 . . ?
C32 C37 H37 119.6 . . ?
C36 C37 C32 120.8(6) . . ?
C36 C37 H37 119.6 . . ?
C39 C38 P2 123.3(5) . . ?
C39 C38 C43 118.7(6) . . ?
C43 C38 P2 117.9(5) . . ?
C38 C39 H39 119.4 . . ?
C38 C39 C40 121.2(6) . . ?
C40 C39 H39 119.4 . . ?
C39 C40 H40 120.1 . . ?
C39 C40 C41 119.9(7) . . ?
C41 C40 H40 120.1 . . ?
C40 C41 H41 120.7 . . ?
C42 C41 C40 118.7(6) . . ?
C42 C41 H41 120.7 . . ?
C41 C42 H42 119.1 . . ?
C43 C42 C41 121.7(6) . . ?
C43 C42 H42 119.1 . . ?
C38 C43 H43 120.1 . . ?
C42 C43 C38 119.9(7) . . ?
C42 C43 H43 120.1 . . ?
Cl4 C1A H1AA 109.5 . . ?
Cl4 C1A H1AB 109.5 . . ?
Cl5 C1A Cl4 110.9(7) . . ?
Cl5 C1A H1AA 109.5 . . ?
Cl5 C1A H1AB 109.5 . . ?
H1AA C1A H1AB 108.0 . . ?
H1A O1 H1B 102(4) . . ?
H2A O2 H2B 104.5 . . ?

loop_
_geom_bond_atom_site_label_1
_geom_bond_atom_site_label_2
_geom_bond_distance
_geom_bond_site_symmetry_2
_geom_bond_publ_flag
Ru1 Cl1 2.3912(15) . ?
Ru1 P1 2.3616(17) . ?
Ru1 P2 2.3746(14) . ?
Ru1 C1 2.327(6) . ?
Ru1 C2 2.278(5) . ?
Ru1 C3 2.242(6) . ?
Ru1 C4 2.222(7) . ?
Ru1 C5 2.215(7) . ?
Ru1 C6 2.282(7) . ?
P1 C8 1.835(6) . ?
P1 C14 1.841(6) . ?
P1 C20 1.825(7) . ?
P2 C26 1.835(7) . ?
P2 C32 1.835(6) . ?
P2 C38 1.830(6) . ?
C1 C2 1.442(9) . ?
C1 C6 1.401(9) . ?
C1 C7 1.499(10) . ?
C2 H2 0.9500 . ?
C2 C3 1.394(10) . ?
C3 H3 0.9500 . ?
C3 C4 1.435(9) . ?
C4 H4 0.9500 . ?
C4 C5 1.390(10) . ?
C5 H5 0.9500 . ?
C5 C6 1.411(10) . ?
C6 H6 0.9500 . ?
C7 H7A 0.9800 . ?
C7 H7B 0.9800 . ?
C7 H7C 0.9800 . ?
C8 C9 1.386(9) . ?
C8 C13 1.393(9) . ?
C9 H9 0.9500 . ?
C9 C10 1.385(9) . ?
C10 H10 0.9500 . ?
C10 C11 1.372(10) . ?
C11 H11 0.9500 . ?
C11 C12 1.378(10) . ?
C12 H12 0.9500 . ?
C12 C13 1.395(9) . ?
C13 H13 0.9500 . ?
C14 C15 1.400(9) . ?
C14 C19 1.395(9) . ?
C15 H15 0.9500 . ?
C15 C16 1.399(9) . ?
C16 H16 0.9500 . ?
C16 C17 1.385(10) . ?
C17 H17 0.9500 . ?
C17 C18 1.375(10) . ?
C18 H18 0.9500 . ?
C18 C19 1.397(9) . ?
C19 H19 0.9500 . ?
C20 C21 1.394(9) . ?
C20 C25 1.403(8) . ?
C21 H21 0.9500 . ?
C21 C22 1.389(10) . ?
C22 H22 0.9500 . ?
C22 C23 1.394(10) . ?
C23 H23 0.9500 . ?
C23 C24 1.373(10) . ?
C24 H24 0.9500 . ?
C24 C25 1.395(9) . ?
C25 H25 0.9500 . ?
C26 C27 1.394(9) . ?
C26 C31 1.391(9) . ?
C27 H27 0.9500 . ?
C27 C28 1.386(10) . ?
C28 H28 0.9500 . ?
C28 C29 1.379(11) . ?
C29 H29 0.9500 . ?
C29 C30 1.383(10) . ?
C30 H30 0.9500 . ?
C30 C31 1.379(9) . ?
C31 H31 0.9500 . ?
C32 C33 1.399(9) . ?
C32 C37 1.406(9) . ?
C33 H33 0.9500 . ?
C33 C34 1.387(9) . ?
C34 H34 0.9500 . ?
C34 C35 1.394(10) . ?
C35 H35 0.9500 . ?
C35 C36 1.386(10) . ?
C36 H36 0.9500 . ?
C36 C37 1.385(9) . ?
C37 H37 0.9500 . ?
C38 C39 1.378(9) . ?
C38 C43 1.412(8) . ?
C39 H39 0.9500 . ?
C39 C40 1.388(9) . ?
C40 H40 0.9500 . ?
C40 C41 1.404(11) . ?
C41 H41 0.9500 . ?
C41 C42 1.377(11) . ?
C42 H42 0.9500 . ?
C42 C43 1.373(9) . ?
C43 H43 0.9500 . ?
Cl4 C1A 1.763(11) . ?
Cl5 C1A 1.760(10) . ?
C1A H1AA 0.9900 . ?
C1A H1AB 0.9900 . ?
O1 H1A 0.89(3) . ?
O1 H1B 0.89(3) . ?
O2 H2A 0.8700 . ?
O2 H2B 0.8700 . ?

loop_
_geom_hbond_atom_site_label_D
_geom_hbond_atom_site_label_H
_geom_hbond_atom_site_label_A
_geom_hbond_distance_DH
_geom_hbond_distance_HA
_geom_hbond_distance_DA
_geom_hbond_angle_DHA
_geom_hbond_site_symmetry_A
_geom_hbond_publ_flag
C9 H9 Cl1 0.95 2.60 3.456(7) 150.0 . yes
C13 H13 Cl4 0.95 2.99 3.81(2) 145.5 2_766 yes
C19 H19 Cl1 0.95 2.73 3.394(7) 127.9 . yes
C33 H33 O1 0.95 2.64 3.299(9) 127.3 . yes
C37 H37 Cl1 0.95 2.75 3.412(6) 127.5 . yes
C43 H43 Cl4 0.95 2.98 3.72(2) 135.4 2_756 yes
O1 H1A Cl2 0.89(3) 2.48(3) 3.367(7) 174(8) . yes
O1 H1B Cl2 0.89(3) 2.51(3) 3.385(7) 168(7) 2_757 yes

loop_
_geom_torsion_atom_site_label_1
_geom_torsion_atom_site_label_2
_geom_torsion_atom_site_label_3
_geom_torsion_atom_site_label_4
_geom_torsion
_geom_torsion_site_symmetry_1
_geom_torsion_site_symmetry_2
_geom_torsion_site_symmetry_3
_geom_torsion_site_symmetry_4
_geom_torsion_publ_flag
Ru1 P1 C8 C9 50.2(5) . . . . ?
Ru1 P1 C8 C13 -138.9(4) . . . . ?
Ru1 P1 C14 C15 172.7(5) . . . . ?
Ru1 P1 C14 C19 -16.1(6) . . . . ?
Ru1 P1 C20 C21 -95.8(6) . . . . ?
Ru1 P1 C20 C25 76.4(5) . . . . ?
Ru1 P2 C26 C27 -90.4(5) . . . . ?
Ru1 P2 C26 C31 90.7(5) . . . . ?
Ru1 P2 C32 C33 -102.3(5) . . . . ?
Ru1 P2 C32 C37 70.8(5) . . . . ?
Ru1 P2 C38 C39 -3.3(7) . . . . ?
Ru1 P2 C38 C43 172.8(4) . . . . ?
Ru1 C1 C2 C3 -54.7(5) . . . . ?
Ru1 C1 C6 C5 53.1(5) . . . . ?
Ru1 C2 C3 C4 -54.6(5) . . . . ?
Ru1 C3 C4 C5 -56.5(5) . . . . ?
Ru1 C4 C5 C6 -57.5(6) . . . . ?
Ru1 C5 C6 C1 -55.4(6) . . . . ?
P1 C8 C9 C10 171.6(5) . . . . ?
P1 C8 C13 C12 -170.7(4) . . . . ?
P1 C14 C15 C16 170.1(5) . . . . ?
P1 C14 C19 C18 -170.5(5) . . . . ?
P1 C20 C21 C22 170.2(5) . . . . ?
P1 C20 C25 C24 -171.7(5) . . . . ?
P2 C26 C27 C28 -178.8(5) . . . . ?
P2 C26 C31 C30 178.8(5) . . . . ?
P2 C32 C33 C34 173.1(5) . . . . ?
P2 C32 C37 C36 -174.5(5) . . . . ?
P2 C38 C39 C40 174.0(6) . . . . ?
P2 C38 C43 C42 -174.1(5) . . . . ?
C1 C2 C3 Ru1 56.1(5) . . . . ?
C1 C2 C3 C4 1.5(9) . . . . ?
C2 C1 C6 Ru1 -53.2(5) . . . . ?
C2 C1 C6 C5 -0.1(9) . . . . ?
C2 C3 C4 Ru1 56.0(5) . . . . ?
C2 C3 C4 C5 -0.5(9) . . . . ?
C3 C4 C5 Ru1 56.7(5) . . . . ?
C3 C4 C5 C6 -0.8(10) . . . . ?
C4 C5 C6 Ru1 56.4(6) . . . . ?
C4 C5 C6 C1 1.1(10) . . . . ?
C6 C1 C2 Ru1 53.5(5) . . . . ?
C6 C1 C2 C3 -1.2(9) . . . . ?
C7 C1 C2 Ru1 -124.6(6) . . . . ?
C7 C1 C2 C3 -179.3(6) . . . . ?
C7 C1 C6 Ru1 124.9(6) . . . . ?
C7 C1 C6 C5 178.0(6) . . . . ?
C8 P1 C14 C15 -54.5(6) . . . . ?
C8 P1 C14 C19 116.7(6) . . . . ?
C8 P1 C20 C21 128.0(6) . . . . ?
C8 P1 C20 C25 -59.8(6) . . . . ?
C8 C9 C10 C11 -0.5(10) . . . . ?
C9 C8 C13 C12 0.1(9) . . . . ?
C9 C10 C11 C12 0.2(10) . . . . ?
C10 C11 C12 C13 0.2(9) . . . . ?
C11 C12 C13 C8 -0.3(9) . . . . ?
C13 C8 C9 C10 0.3(9) . . . . ?
C14 P1 C8 C9 -73.8(5) . . . . ?
C14 P1 C8 C13 97.1(5) . . . . ?
C14 P1 C20 C21 26.3(7) . . . . ?
C14 P1 C20 C25 -161.5(5) . . . . ?
C14 C15 C16 C17 1.8(11) . . . . ?
C15 C14 C19 C18 0.8(10) . . . . ?
C15 C16 C17 C18 -1.9(11) . . . . ?
C16 C17 C18 C19 1.4(11) . . . . ?
C17 C18 C19 C14 -0.8(11) . . . . ?
C19 C14 C15 C16 -1.3(10) . . . . ?
C20 P1 C8 C9 177.0(5) . . . . ?
C20 P1 C8 C13 -12.1(6) . . . . ?
C20 P1 C14 C15 52.7(6) . . . . ?
C20 P1 C14 C19 -136.1(6) . . . . ?
C20 C21 C22 C23 1.3(11) . . . . ?
C21 C20 C25 C24 0.8(10) . . . . ?
C21 C22 C23 C24 0.4(11) . . . . ?
C22 C23 C24 C25 -1.5(11) . . . . ?
C23 C24 C25 C20 0.9(11) . . . . ?
C25 C20 C21 C22 -1.9(10) . . . . ?
C26 P2 C32 C33 125.9(5) . . . . ?
C26 P2 C32 C37 -60.9(5) . . . . ?
C26 P2 C38 C39 131.9(6) . . . . ?
C26 P2 C38 C43 -52.0(6) . . . . ?
C26 C27 C28 C29 -1.1(11) . . . . ?
C27 C26 C31 C30 -0.1(9) . . . . ?
C27 C28 C29 C30 2.1(11) . . . . ?
C28 C29 C30 C31 -2.1(10) . . . . ?
C29 C30 C31 C26 1.2(10) . . . . ?
C31 C26 C27 C28 0.0(9) . . . . ?
C32 P2 C26 C27 31.2(6) . . . . ?
C32 P2 C26 C31 -147.6(5) . . . . ?
C32 P2 C38 C39 -117.5(6) . . . . ?
C32 P2 C38 C43 58.6(6) . . . . ?
C32 C33 C34 C35 1.2(9) . . . . ?
C33 C32 C37 C36 -1.3(9) . . . . ?
C33 C34 C35 C36 -0.3(9) . . . . ?
C34 C35 C36 C37 -1.4(9) . . . . ?
C35 C36 C37 C32 2.3(9) . . . . ?
C37 C32 C33 C34 -0.4(9) . . . . ?
C38 P2 C26 C27 136.2(5) . . . . ?
C38 P2 C26 C31 -42.7(5) . . . . ?
C38 P2 C32 C33 22.1(5) . . . . ?
C38 P2 C32 C37 -164.7(5) . . . . ?
C38 C39 C40 C41 0.5(12) . . . . ?
C39 C38 C43 C42 2.2(10) . . . . ?
C39 C40 C41 C42 1.1(12) . . . . ?
C40 C41 C42 C43 -1.0(12) . . . . ?
C41 C42 C43 C38 -0.6(11) . . . . ?
C43 C38 C39 C40 -2.1(11) . . . . ?

loop_
_twin_individual_id
_twin_individual_mass_fraction_refined
_oxdiff_twin_reflns_isolated
_oxdiff_twin_reflns_overlapped
_twin_individual_twin_lattice_type
_twin_individual_twin_matrix_11
_twin_individual_twin_matrix_12
_twin_individual_twin_matrix_13
_twin_individual_twin_matrix_21
_twin_individual_twin_matrix_22
_twin_individual_twin_matrix_23
_twin_individual_twin_matrix_31
_twin_individual_twin_matrix_32
_twin_individual_twin_matrix_33
1 0.305(4) 14312 20268 ref 1.0000 0.0000 0.0000 0.0000 1.0000 0.0000 0.0000 0.0000 1.0000
2 0.375(3) 0 10432 nmt 0.9969 -0.0046 0.0160 -0.0098 0.9877 0.0283 -0.0309 -0.0589 1.0132
3 0.320(3) 0 16886 nmt 0.9949 -0.0021 0.0178 -0.0035 1.0029 -0.0065 -0.0438 0.0185 1.0017

loop_
_exptl_oxdiff_crystal_face_indexfrac_h
_exptl_oxdiff_crystal_face_indexfrac_k
_exptl_oxdiff_crystal_face_indexfrac_l
_exptl_oxdiff_crystal_face_x
_exptl_oxdiff_crystal_face_y
_exptl_oxdiff_crystal_face_z
0.9976 -2.0029 -1.0000 0.0872 -0.0303 -0.3224
-0.9976 2.0029 1.0000 -0.0872 0.0303 0.3224
-1.9974 -0.9974 1.0045 0.3104 -0.0777 0.1470
0.9975 -0.0018 -1.0021 -0.1316 -0.0026 -0.1330
0.0025 -2.0007 1.0027 0.2810 0.0415 -0.1650
-0.9975 0.0018 1.0021 0.1316 0.0026 0.1330
-0.9951 0.0022 2.0027 0.1939 0.0718 0.1574
1.0024 -2.0021 1.0013 0.2116 0.1080 -0.2736
1.0047 1.0000 1.9988 -0.0543 0.2186 0.0348
0.6149 5.7277 8.6150 -0.1309 0.7145 0.6872
6.6601 -0.2248 4.6937 -0.1451 0.7642 -0.6285
-5.4523 -2.9548 -8.3099 0.1829 -0.9772 0.1076
-2.5299 -5.1857 -9.2852 0.1629 -0.8808 -0.4446
5.9122 1.7666 -3.2964 -0.8093 0.1912 -0.5553
2.5922 6.4570 -0.5980 -0.9229 0.2213 0.3152
1.3847 3.2475 -7.5620 -0.9229 -0.3839 -0.0288
2.9844 1.0944 -8.1738 -0.8369 -0.3494 -0.4212
-0.0024 -0.0004 -1.0006 -0.0622 -0.0691 -0.0244
-2.3206 2.3189 9.3158 0.4892 0.5199 0.7003
0.0048 1.0014 2.0002 0.0151 0.1521 0.1434
4.0767 1.9651 10.0472 0.1292 0.9916 -0.0093
-2.0023 -0.9983 -0.9967 0.1859 -0.2160 0.0983
-1.0023 -0.9996 -0.9982 0.1165 -0.1495 -0.0104
-1.4469 -1.5456 -10.9502 -0.4140 -0.8728 -0.2586
-6.9341 0.1656 -0.5982 0.4261 -0.5009 0.7533
